data_2012685
loop_
_publ_author_name
'Jones, Peter G.'
'Hillmer, J\"org'
'Hopf, Henning'

_publ_section_title
;
 Three isomeric bis(methoxycarbonyl)[2.2]paracyclophanes
;
_journal_issue 5
_journal_name_full 'Acta Crystallographica Section C'
_journal_page_first o301
_journal_page_last o304
_journal_paper_doi 10.1107/S0108270102005140
_journal_volume 58
_journal_year 2002
_chemical_formula_moiety 'C20 H20 O4'
_chemical_formula_sum 'C20 H20 O4'
_chemical_formula_weight 324.36
_chemical_name_systematic
;
4,16-bis(methoxycarbonyl)[2.2]paracyclophane
;
_space_group_IT_number 14
_symmetry_cell_setting monoclinic
_symmetry_space_group_name_Hall '-P 2yn'
_symmetry_space_group_name_H-M 'P 1 21/n 1'
_atom_sites_solution_hydrogens geom
_atom_sites_solution_primary direct
_atom_sites_solution_secondary difmap
_audit_creation_method SHELXL97
_cell_angle_alpha 90
_cell_angle_beta 95.28(4)
_cell_angle_gamma 90
_cell_formula_units_Z 4
_cell_length_a 8.096(4)
_cell_length_b 21.282(11)
_cell_length_c 9.281(5)
_cell_measurement_reflns_used 46
_cell_measurement_temperature 178(2)
_cell_measurement_theta_max 12
_cell_measurement_theta_min 10
_cell_volume 1592.3(14)
_computing_cell_refinement 'P3 Software'
_computing_data_collection 'P3 Software (Nicolet, 1987)'
_computing_data_reduction 'XDISK (Nicolet, 1987)'
_computing_molecular_graphics 'XP (Siemens, 1994)'
_computing_publication_material SHELXL97
_computing_structure_refinement 'SHELXL97 (Sheldrick, 1997)'
_computing_structure_solution 'SHELXS97 (Sheldrick, 1990)'
_diffrn_ambient_temperature 178(2)
_diffrn_measured_fraction_theta_full 0.989
_diffrn_measured_fraction_theta_max 0.989
_diffrn_measurement_device_type 'Nicolet R3'
_diffrn_measurement_method \w
_diffrn_radiation_monochromator graphite
_diffrn_radiation_source 'fine-focus sealed tube'
_diffrn_radiation_type MoK\a
_diffrn_radiation_wavelength 0.71073
_diffrn_reflns_av_R_equivalents 0.010
_diffrn_reflns_av_sigmaI/netI 0.019
_diffrn_reflns_limit_h_max 9
_diffrn_reflns_limit_h_min -9
_diffrn_reflns_limit_k_max 0
_diffrn_reflns_limit_k_min -25
_diffrn_reflns_limit_l_max 1
_diffrn_reflns_limit_l_min -11
_diffrn_reflns_number 2954
_diffrn_reflns_theta_full 25.00
_diffrn_reflns_theta_max 25.00
_diffrn_reflns_theta_min 3.50
_diffrn_standards_decay_% 0
_diffrn_standards_interval_count 147
_diffrn_standards_number 3
_exptl_absorpt_coefficient_mu 0.094
_exptl_absorpt_correction_type none
_exptl_crystal_colour colourless
_exptl_crystal_density_diffrn 1.353
_exptl_crystal_density_meas ?
_exptl_crystal_density_method 'not measured'
_exptl_crystal_description irregular
_exptl_crystal_F_000 688
_exptl_crystal_size_max 0.7
_exptl_crystal_size_mid 0.6
_exptl_crystal_size_min 0.5
_refine_diff_density_max 0.23
_refine_diff_density_min -0.20
_refine_ls_extinction_method none
_refine_ls_goodness_of_fit_ref 1.045
_refine_ls_hydrogen_treatment constr
_refine_ls_matrix_type full
_refine_ls_number_parameters 219
_refine_ls_number_reflns 2767
_refine_ls_number_restraints 0
_refine_ls_restrained_S_all 1.045
_refine_ls_R_factor_all 0.051
_refine_ls_R_factor_gt 0.041
_refine_ls_shift/su_max 0.001
_refine_ls_shift/su_mean 0.000
_refine_ls_structure_factor_coef Fsqd
_refine_ls_weighting_details 'calc w = 1/[\s^2^(Fo^2^)+(0.064P)^2^+0.628P] where P=(Fo^2^+2Fc^2^)/3'
_refine_ls_weighting_scheme calc
_refine_ls_wR_factor_gt 0.108
_refine_ls_wR_factor_ref 0.119
_reflns_number_gt 2296
_reflns_number_total 2767
_reflns_threshold_expression I>2\s(I)
_cod_data_source_file bm1493.cif
_cod_data_source_block IVa
_cod_depositor_comments
;
The following automatic conversions were performed:

'_exptl_crystal_density_meas' value 'not measured' was changed to '?'
- the value is perceived as not measured.

Automatic conversion script
Id: cif_fix_values 3008 2015-01-20 13:52:24Z robertas 
;
_cod_original_sg_symbol_H-M 'P 21/n'
_cod_database_code 2012685
_cod_database_fobs_code 2012685

loop_
_symmetry_equiv_pos_as_xyz
'x, y, z'
'-x+1/2, y+1/2, -z+1/2'
'-x, -y, -z'
'x-1/2, -y-1/2, z-1/2'

loop_
_atom_site_label
_atom_site_fract_x
_atom_site_fract_y
_atom_site_fract_z
_atom_site_U_iso_or_equiv
_atom_site_adp_type
_atom_site_calc_flag
_atom_site_refinement_flags
_atom_site_occupancy
_atom_site_disorder_assembly
_atom_site_disorder_group
_atom_site_type_symbol
C1 0.0866(2) 0.62940(8) 0.40719(18) 0.0358(4) Uani d . 1 . . C
H1A -0.0063 0.6368 0.3321 0.043 Uiso calc R 1 . . H
H1B 0.1521 0.5934 0.3757 0.043 Uiso calc R 1 . . H
C2 0.2011(2) 0.69008(8) 0.42176(18) 0.0349(4) Uani d . 1 . . C
H2A 0.2983 0.6835 0.3663 0.042 Uiso calc R 1 . . H
H2B 0.1381 0.7264 0.3787 0.042 Uiso calc R 1 . . H
C3 0.2608(2) 0.70523(7) 0.57705(17) 0.0289(4) Uani d . 1 . . C
C4 0.36897(19) 0.66654(7) 0.66698(17) 0.0261(3) Uani d . 1 . . C
C5 0.36049(19) 0.66757(7) 0.81608(18) 0.0286(4) Uani d . 1 . . C
H5 0.4335 0.6414 0.8755 0.034 Uiso calc R 1 . . H
C6 0.2487(2) 0.70560(8) 0.88108(18) 0.0321(4) Uani d . 1 . . C
C7 0.1717(2) 0.75331(8) 0.7957(2) 0.0343(4) Uani d . 1 . . C
H7 0.1149 0.7862 0.8395 0.041 Uiso calc R 1 . . H
C8 0.1786(2) 0.75250(7) 0.64735(19) 0.0333(4) Uani d . 1 . . C
H8 0.1255 0.7853 0.5910 0.040 Uiso calc R 1 . . H
C9 0.1892(2) 0.68582(9) 1.02364(19) 0.0395(4) Uani d . 1 . . C
H9A 0.1627 0.7237 1.0789 0.047 Uiso calc R 1 . . H
H9B 0.2793 0.6630 1.0808 0.047 Uiso calc R 1 . . H
C10 0.0297(2) 0.64211(9) 1.00303(18) 0.0354(4) Uani d . 1 . . C
H10A 0.0451 0.6059 1.0699 0.042 Uiso calc R 1 . . H
H10B -0.0679 0.6661 1.0292 0.042 Uiso calc R 1 . . H
C11 -0.00429(19) 0.61792(7) 0.84983(17) 0.0274(4) Uani d . 1 . . C
C12 -0.10858(19) 0.65368(8) 0.75372(18) 0.0304(4) Uani d . 1 . . C
H12 -0.1895 0.6800 0.7910 0.036 Uiso calc R 1 . . H
C13 -0.09777(19) 0.65202(8) 0.60648(18) 0.0304(4) Uani d . 1 . . C
H13 -0.1696 0.6774 0.5443 0.036 Uiso calc R 1 . . H
C14 0.01797(19) 0.61324(7) 0.54809(17) 0.0284(4) Uani d . 1 . . C
C15 0.09165(18) 0.56707(7) 0.63868(17) 0.0257(3) Uani d . 1 . . C
H15 0.1494 0.5336 0.5979 0.031 Uiso calc R 1 . . H
C16 0.08267(19) 0.56879(7) 0.78843(17) 0.0256(3) Uani d . 1 . . C
C17 0.47406(19) 0.61790(7) 0.60409(18) 0.0277(4) Uani d . 1 . . C
C18 0.6381(2) 0.52648(8) 0.6598(2) 0.0368(4) Uani d . 1 . . C
H18A 0.5700 0.4905 0.6250 0.044 Uiso calc R 1 . . H
H18B 0.7148 0.5134 0.7422 0.044 Uiso calc R 1 . . H
H18C 0.7015 0.5418 0.5819 0.044 Uiso calc R 1 . . H
C19 0.1892(2) 0.52461(7) 0.87962(18) 0.0306(4) Uani d . 1 . . C
C20 0.3453(2) 0.43088(9) 0.8791(2) 0.0493(5) Uani d . 1 . . C
H20A 0.4503 0.4530 0.9034 0.059 Uiso calc R 1 . . H
H20B 0.3638 0.3952 0.8160 0.059 Uiso calc R 1 . . H
H20C 0.3023 0.4157 0.9681 0.059 Uiso calc R 1 . . H
O1 0.50458(16) 0.61564(6) 0.47945(13) 0.0393(3) Uani d . 1 . . O
O2 0.53199(14) 0.57609(5) 0.70449(12) 0.0350(3) Uani d . 1 . . O
O3 0.24102(18) 0.53320(7) 1.00414(14) 0.0504(4) Uani d . 1 . . O
O4 0.22660(16) 0.47329(5) 0.80545(14) 0.0406(3) Uani d . 1 . . O

loop_
_atom_site_aniso_label
_atom_site_aniso_U_11
_atom_site_aniso_U_22
_atom_site_aniso_U_33
_atom_site_aniso_U_12
_atom_site_aniso_U_13
_atom_site_aniso_U_23
C1 0.0401(10) 0.0392(10) 0.0270(9) -0.0010(8) -0.0022(7) 0.0005(7)
C2 0.0357(9) 0.0376(9) 0.0315(9) 0.0017(7) 0.0039(7) 0.0090(7)
C3 0.0284(8) 0.0248(8) 0.0339(9) -0.0050(6) 0.0050(7) 0.0049(7)
C4 0.0231(8) 0.0238(8) 0.0313(8) -0.0065(6) 0.0018(6) -0.0003(6)
C5 0.0250(8) 0.0276(8) 0.0324(9) -0.0062(6) -0.0026(6) -0.0025(7)
C6 0.0301(9) 0.0334(9) 0.0322(9) -0.0079(7) 0.0005(7) -0.0103(7)
C7 0.0310(9) 0.0256(8) 0.0467(10) -0.0046(7) 0.0053(7) -0.0102(7)
C8 0.0313(9) 0.0218(8) 0.0465(10) -0.0019(7) 0.0029(7) 0.0024(7)
C9 0.0402(10) 0.0466(11) 0.0317(9) -0.0045(8) 0.0025(7) -0.0113(8)
C10 0.0376(9) 0.0386(10) 0.0314(9) -0.0003(8) 0.0107(7) -0.0033(7)
C11 0.0239(8) 0.0273(8) 0.0316(8) -0.0041(6) 0.0052(6) 0.0000(6)
C12 0.0226(8) 0.0260(8) 0.0429(10) -0.0006(6) 0.0046(7) -0.0023(7)
C13 0.0246(8) 0.0275(8) 0.0375(9) -0.0008(6) -0.0054(7) 0.0031(7)
C14 0.0264(8) 0.0287(8) 0.0289(8) -0.0061(6) -0.0035(6) -0.0021(6)
C15 0.0217(7) 0.0230(8) 0.0317(8) -0.0035(6) -0.0007(6) -0.0029(6)
C16 0.0217(7) 0.0237(8) 0.0312(8) -0.0036(6) 0.0015(6) 0.0011(6)
C17 0.0232(8) 0.0268(8) 0.0328(9) -0.0062(6) 0.0010(6) 0.0006(7)
C18 0.0330(9) 0.0285(9) 0.0477(11) 0.0052(7) -0.0019(8) -0.0035(7)
C19 0.0272(8) 0.0284(9) 0.0360(9) -0.0039(7) 0.0023(7) 0.0055(7)
C20 0.0418(11) 0.0307(10) 0.0735(14) 0.0082(8) -0.0043(10) 0.0127(9)
O1 0.0445(7) 0.0407(7) 0.0336(7) 0.0055(6) 0.0082(5) -0.0013(5)
O2 0.0326(6) 0.0331(6) 0.0392(7) 0.0059(5) 0.0035(5) 0.0030(5)
O3 0.0589(9) 0.0533(9) 0.0366(8) 0.0130(7) -0.0084(6) 0.0059(6)
O4 0.0413(7) 0.0259(6) 0.0526(8) 0.0068(5) -0.0071(6) 0.0020(5)

loop_
_atom_type_symbol
_atom_type_description
_atom_type_scat_dispersion_real
_atom_type_scat_dispersion_imag
_atom_type_scat_source
C C 0.0033 0.0016 'International Tables Vol C Tables 4.2.6.8 and 6.1.1.4'
H H 0.0000 0.0000 'International Tables Vol C Tables 4.2.6.8 and 6.1.1.4'
O O 0.0106 0.0060 'International Tables Vol C Tables 4.2.6.8 and 6.1.1.4'

loop_
_geom_angle_atom_site_label_1
_geom_angle_atom_site_label_2
_geom_angle_atom_site_label_3
_geom_angle
_geom_angle_publ_flag
C14 C1 C2 111.75(14) n
C1 C2 C3 112.80(13) n
C6 C9 C10 112.29(14) n
C9 C10 C11 112.82(14) n
C4 C3 C8 115.95(15) n
C5 C6 C7 116.73(16) n
C12 C11 C16 116.18(15) n
C13 C14 C15 116.68(15) n
C2 C3 C4 124.32(15) n
C10 C11 C16 125.28(15) n
C14 C1 H1A 109.3 ?
C2 C1 H1A 109.3 ?
C14 C1 H1B 109.3 ?
C2 C1 H1B 109.3 ?
H1A C1 H1B 107.9 ?
C3 C2 H2A 109.0 ?
C1 C2 H2A 109.0 ?
C3 C2 H2B 109.0 ?
C1 C2 H2B 109.0 ?
H2A C2 H2B 107.8 ?
C8 C3 C2 118.24(15) ?
C5 C4 C3 119.49(15) ?
C5 C4 C17 118.80(14) ?
C3 C4 C17 121.09(15) ?
C4 C5 C6 122.23(15) ?
C4 C5 H5 118.9 ?
C6 C5 H5 118.9 ?
C5 C6 C9 119.36(16) ?
C7 C6 C9 122.55(16) ?
C8 C7 C6 119.90(16) ?
C8 C7 H7 120.1 ?
C6 C7 H7 120.1 ?
C7 C8 C3 122.48(16) ?
C7 C8 H8 118.8 ?
C3 C8 H8 118.8 ?
C6 C9 H9A 109.1 ?
C10 C9 H9A 109.1 ?
C6 C9 H9B 109.1 ?
C10 C9 H9B 109.1 ?
H9A C9 H9B 107.9 ?
C11 C10 H10A 109.0 ?
C9 C10 H10A 109.0 ?
C11 C10 H10B 109.0 ?
C9 C10 H10B 109.0 ?
H10A C10 H10B 107.8 ?
C12 C11 C10 117.51(15) ?
C13 C12 C11 121.99(15) ?
C13 C12 H12 119.0 ?
C11 C12 H12 119.0 ?
C12 C13 C14 120.45(15) ?
C12 C13 H13 119.8 ?
C14 C13 H13 119.8 ?
C15 C14 C1 120.91(15) ?
C13 C14 C1 121.11(15) ?
C14 C15 C16 121.55(15) ?
C14 C15 H15 119.2 ?
C16 C15 H15 119.2 ?
C15 C16 C11 119.64(14) ?
C15 C16 C19 117.94(14) ?
C11 C16 C19 121.61(15) ?
O1 C17 O2 123.40(15) ?
O1 C17 C4 125.26(15) ?
O2 C17 C4 111.34(14) ?
O2 C18 H18A 109.5 ?
O2 C18 H18B 109.5 ?
H18A C18 H18B 109.5 ?
O2 C18 H18C 109.5 ?
H18A C18 H18C 109.5 ?
H18B C18 H18C 109.5 ?
O3 C19 O4 122.70(15) ?
O3 C19 C16 125.58(16) ?
O4 C19 C16 111.69(14) ?
O4 C20 H20A 109.5 ?
O4 C20 H20B 109.5 ?
H20A C20 H20B 109.5 ?
O4 C20 H20C 109.5 ?
H20A C20 H20C 109.5 ?
H20B C20 H20C 109.5 ?
C17 O2 C18 117.65(13) ?
C19 O4 C20 115.98(15) ?

loop_
_geom_bond_atom_site_label_1
_geom_bond_atom_site_label_2
_geom_bond_site_symmetry_2
_geom_bond_distance
_geom_bond_publ_flag
C1 C2 . 1.588(3) n
C9 C10 . 1.588(3) n
C1 C14 . 1.507(2) ?
C1 H1A . 0.9900 ?
C1 H1B . 0.9900 ?
C2 C3 . 1.512(2) ?
C2 H2A . 0.9900 ?
C2 H2B . 0.9900 ?
C3 C8 . 1.400(2) ?
C3 C4 . 1.417(2) ?
C4 C5 . 1.392(2) ?
C4 C17 . 1.492(2) ?
C5 C6 . 1.393(2) ?
C5 H5 . 0.9500 ?
C6 C7 . 1.399(3) ?
C6 C9 . 1.509(3) ?
C7 C8 . 1.383(3) ?
C7 H7 . 0.9500 ?
C8 H8 . 0.9500 ?
C9 H9A . 0.9900 ?
C9 H9B . 0.9900 ?
C10 C11 . 1.513(2) ?
C10 H10A . 0.9900 ?
C10 H10B . 0.9900 ?
C11 C12 . 1.396(2) ?
C11 C16 . 1.410(2) ?
C12 C13 . 1.378(2) ?
C12 H12 . 0.9500 ?
C13 C14 . 1.395(2) ?
C13 H13 . 0.9500 ?
C14 C15 . 1.391(2) ?
C15 C16 . 1.399(2) ?
C15 H15 . 0.9500 ?
C16 C19 . 1.487(2) ?
C17 O1 . 1.206(2) ?
C17 O2 . 1.341(2) ?
C18 O2 . 1.446(2) ?
C18 H18A . 0.9800 ?
C18 H18B . 0.9800 ?
C18 H18C . 0.9800 ?
C19 O3 . 1.206(2) ?
C19 O4 . 1.341(2) ?
C20 O4 . 1.444(2) ?
C20 H20A . 0.9800 ?
C20 H20B . 0.9800 ?
C20 H20C . 0.9800 ?

loop_
_geom_hbond_atom_site_label_D
_geom_hbond_atom_site_label_H
_geom_hbond_atom_site_label_A
_geom_hbond_site_symmetry_A
_geom_hbond_distance_DH
_geom_hbond_distance_HA
_geom_hbond_distance_DA
_geom_hbond_angle_DHA
C18 H18A O1 3_666 0.98 2.51 3.447(3) 160
C18 H18B O3 3_667 0.98 2.55 3.426(3) 149
C20 H20A O3 3_667 0.98 2.58 3.508(3) 157
C7 H7 O1 4_576 0.95 2.66 3.598(2) 171

loop_
_geom_torsion_atom_site_label_1
_geom_torsion_atom_site_label_2
_geom_torsion_atom_site_label_3
_geom_torsion_atom_site_label_4
_geom_torsion
_geom_torsion_publ_flag
C14 C1 C2 C3 18.7(2) ?
C1 C2 C3 C8 -100.08(18) ?
C1 C2 C3 C4 65.4(2) ?
C8 C3 C4 C5 14.2(2) ?
C2 C3 C4 C5 -151.63(15) ?
C8 C3 C4 C17 -175.00(13) ?
C2 C3 C4 C17 19.2(2) ?
C3 C4 C5 C6 -0.1(2) ?
C17 C4 C5 C6 -171.10(14) ?
C4 C5 C6 C7 -14.4(2) ?
C4 C5 C6 C9 152.62(15) ?
C5 C6 C7 C8 14.4(2) ?
C9 C6 C7 C8 -152.20(16) ?
C6 C7 C8 C3 -0.1(2) ?
C4 C3 C8 C7 -14.3(2) ?
C2 C3 C8 C7 152.41(16) ?
C5 C6 C9 C10 -88.23(19) ?
C7 C6 C9 C10 78.0(2) ?
C6 C9 C10 C11 13.0(2) ?
C9 C10 C11 C12 -91.10(19) ?
C9 C10 C11 C16 76.8(2) ?
C16 C11 C12 C13 -15.5(2) ?
C10 C11 C12 C13 153.50(16) ?
C11 C12 C13 C14 0.9(2) ?
C12 C13 C14 C15 14.5(2) ?
C12 C13 C14 C1 -152.57(16) ?
C2 C1 C14 C15 -98.53(18) ?
C2 C1 C14 C13 68.0(2) ?
C13 C14 C15 C16 -15.3(2) ?
C1 C14 C15 C16 151.80(15) ?
C14 C15 C16 C11 0.7(2) ?
C14 C15 C16 C19 -169.21(14) ?
C12 C11 C16 C15 14.5(2) ?
C10 C11 C16 C15 -153.53(15) ?
C12 C11 C16 C19 -175.96(14) ?
C10 C11 C16 C19 16.0(2) ?
C5 C4 C17 O1 -172.49(15) ?
C3 C4 C17 O1 16.6(2) n
C5 C4 C17 O2 7.47(19) ?
C3 C4 C17 O2 -163.43(13) ?
C15 C16 C19 O3 152.58(17) ?
C11 C16 C19 O3 -17.1(3) n

loop_
_cod_related_entry_id
_cod_related_entry_database
_cod_related_entry_code
1 ChemSpider 4402211
